data_9011816
loop_
_publ_author_name
'Yaping, L.'
'Krivichev, S. V.'
'Burns, P. C.'

_publ_section_title
;The crystal structure of Na4(UO2)(CO3)3 and its relationship to
 schrockingerite Locality: synthetic
;
_journal_name_full 'Mineralogical Magazine'
_journal_page_first 297
_journal_page_last 304
_journal_paper_doi 10.1180/002646101550262
_journal_volume 65
_journal_year 2001
_chemical_compound_source Synthetic
_chemical_formula_sum 'C3 Na4 O11 U'
_chemical_name_mineral Cejkaite
_space_group_IT_number 165
_symmetry_space_group_name_Hall '-P 3 2"c'
_symmetry_space_group_name_H-M 'P -3 c 1'
_cell_angle_alpha 90
_cell_angle_beta 90
_cell_angle_gamma 120
_cell_length_a 9.3417
_cell_length_b 9.3417
_cell_length_c 12.824
_cell_formula_units_Z 4
_cell_volume 969.183
_database_code_amcsd 0014557
_exptl_crystal_density_diffrn 3.715
_cod_original_formula_sum 'Na4 U C3 O11'
_cod_database_code 9011816

loop_
_space_group_symop_operation_xyz
x,y,z
-y,-x,1/2+z
y,-x+y,-z
-x,-x+y,1/2-z
-x+y,-x,z
-x+y,y,1/2+z
-x,-y,-z
y,x,1/2-z
-y,x-y,z
x,x-y,1/2+z
x-y,x,-z
x-y,-y,1/2-z

loop_
_atom_site_aniso_label
_atom_site_aniso_U_11
_atom_site_aniso_U_22
_atom_site_aniso_U_33
_atom_site_aniso_U_12
_atom_site_aniso_U_13
_atom_site_aniso_U_23
Na1 0.02200 0.02200 0.02400 0.01100 0.00000 0.00000
Na2 0.02300 0.02300 0.02000 0.01100 0.00000 0.00000
Na3 0.01300 0.01600 0.04900 0.00600 0.00100 0.00500
U 0.01000 0.01000 0.01300 0.00500 0.00000 0.00000
C 0.01100 0.01300 0.02200 0.00200 -0.00400 -0.00100
O1 0.02200 0.02200 0.01700 0.01100 0.00000 0.00000
O2 0.03000 0.03000 0.00900 0.01500 0.00000 0.00000
O3 0.01500 0.01900 0.03300 0.01200 -0.00200 -0.00300
O4 0.01000 0.01000 0.04900 0.00500 0.00600 0.00600
O5 0.01200 0.01500 0.05500 0.01000 0.00000 -0.00200

loop_
_atom_site_label
_atom_site_fract_x
_atom_site_fract_y
_atom_site_fract_z
_atom_site_U_iso_or_equiv
Na1 0.00000 0.00000 0.25000 0.02300
Na2 0.00000 0.00000 0.00000 0.02200
Na3 0.87690 0.30760 0.37640 0.02700
U 0.66667 0.33333 0.13030 0.01100
C 0.07330 0.74440 0.37230 0.01700
O1 0.66667 0.33333 0.27180 0.02000
O2 0.66667 0.33333 -0.01060 0.02300
O3 0.96510 0.78330 0.37840 0.02100
O4 0.04600 0.59590 0.38170 0.02300
O5 0.14710 0.37650 0.35630 0.02600

loop_
_cod_related_entry_id
_cod_related_entry_database
_cod_related_entry_code
1 AMCSD 0014557
